data_4079217
loop_
_publ_author_name
'Yang, Zhi'
'Hao, Pengfei'
'Liu, Zhihong'
'Ma, Xiaoli'
'Roesky, Herbert W.'
'Sun, Kening'
'Li, Jiarong'

_publ_section_title
;
 Reactivity Studies of LAlH2(L = HC(CMeNAr)2, Ar = 2,6-iPr2C6H3) with
 2-Aminobenzenethiol, 2-Aminophenol, and 1,4-Dithiane-2,5-diol
;
_journal_issue 17
_journal_name_full Organometallics
_journal_page_first 6500
_journal_paper_doi 10.1021/om300577j
_journal_volume 31
_journal_year 2012
_chemical_formula_sum 'C33 H47 Al N2 O2 S2'
_chemical_formula_weight 594.83
_chemical_name_systematic
; 
 ? 
;
_space_group_IT_number 61
_symmetry_cell_setting orthorhombic
_symmetry_space_group_name_Hall '-P 2ac 2ab'
_symmetry_space_group_name_H-M 'P b c a'
_atom_sites_solution_hydrogens geom
_atom_sites_solution_primary direct
_atom_sites_solution_secondary difmap
_audit_creation_method SHELXL-97
_cell_angle_alpha 90.00
_cell_angle_beta 90.00
_cell_angle_gamma 90.00
_cell_formula_units_Z 8
_cell_length_a 13.737(2)
_cell_length_b 16.871(3)
_cell_length_c 28.096(5)
_cell_measurement_temperature 153(2)
_cell_volume 6511.4(19)
_computing_structure_refinement 'SHELXL-97 (Sheldrick, 1997)'
_computing_structure_solution 'SHELXS-97 (Sheldrick, 1990)'
_diffrn_ambient_temperature 153(2)
_diffrn_measured_fraction_theta_full 0.992
_diffrn_measured_fraction_theta_max 0.992
_diffrn_radiation_monochromator graphite
_diffrn_radiation_source 'fine-focus sealed tube'
_diffrn_radiation_type MoK\a
_diffrn_radiation_wavelength 0.71073
_diffrn_reflns_av_R_equivalents 0.0374
_diffrn_reflns_av_sigmaI/netI 0.0404
_diffrn_reflns_limit_h_max 11
_diffrn_reflns_limit_h_min -16
_diffrn_reflns_limit_k_max 15
_diffrn_reflns_limit_k_min -20
_diffrn_reflns_limit_l_max 24
_diffrn_reflns_limit_l_min -33
_diffrn_reflns_number 18776
_diffrn_reflns_theta_full 25.00
_diffrn_reflns_theta_max 25.00
_diffrn_reflns_theta_min 2.04
_exptl_absorpt_coefficient_mu 0.222
_exptl_absorpt_correction_T_max 0.9671
_exptl_absorpt_correction_T_min 0.8877
_exptl_absorpt_correction_type multi-scan
_exptl_crystal_density_diffrn 1.213
_exptl_crystal_density_method 'not measured'
_exptl_crystal_F_000 2560
_exptl_crystal_size_max 0.55
_exptl_crystal_size_mid 0.36
_exptl_crystal_size_min 0.15
_refine_diff_density_max 0.209
_refine_diff_density_min -0.264
_refine_diff_density_rms 0.045
_refine_ls_extinction_coef 0.00048(14)
_refine_ls_extinction_expression Fc^*^=kFc[1+0.001xFc^2^\l^3^/sin(2\q)]^-1/4^
_refine_ls_extinction_method SHELXL
_refine_ls_goodness_of_fit_ref 1.142
_refine_ls_hydrogen_treatment constr
_refine_ls_matrix_type full
_refine_ls_number_parameters 427
_refine_ls_number_reflns 5689
_refine_ls_number_restraints 0
_refine_ls_restrained_S_all 1.142
_refine_ls_R_factor_all 0.0700
_refine_ls_R_factor_gt 0.0640
_refine_ls_shift/su_max 0.001
_refine_ls_shift/su_mean 0.000
_refine_ls_structure_factor_coef Fsqd
_refine_ls_weighting_details 'calc w=1/[\s^2^(Fo^2^)+(0.0395P)^2^+8.2362P] where P=(Fo^2^+2Fc^2^)/3'
_refine_ls_weighting_scheme calc
_refine_ls_wR_factor_gt 0.1388
_refine_ls_wR_factor_ref 0.1422
_reflns_number_gt 5271
_reflns_number_total 5689
_reflns_threshold_expression >2sigma(I)
_cod_data_source_file om300577j_si_002.cif
_cod_data_source_block bo1604
_cod_original_cell_volume 6511.6(19)
_cod_original_sg_symbol_H-M Pbca
_cod_database_code 4079217

loop_
_symmetry_equiv_pos_as_xyz
'x, y, z'
'-x+1/2, -y, z+1/2'
'-x, y+1/2, -z+1/2'
'x+1/2, -y+1/2, -z'
'-x, -y, -z'
'x-1/2, y, -z-1/2'
'x, -y-1/2, z-1/2'
'-x-1/2, y-1/2, z'

loop_
_atom_site_label
_atom_site_type_symbol
_atom_site_fract_x
_atom_site_fract_y
_atom_site_fract_z
_atom_site_U_iso_or_equiv
_atom_site_adp_type
_atom_site_occupancy
_atom_site_symmetry_multiplicity
_atom_site_calc_flag
_atom_site_refinement_flags
_atom_site_disorder_assembly
_atom_site_disorder_group
Al1 Al 0.54895(6) 0.22202(5) 0.60823(3) 0.0216(2) Uani 1 1 d . A .
N1 N 0.65847(16) 0.25453(13) 0.64379(7) 0.0204(5) Uani 1 1 d . . .
N2 N 0.55142(16) 0.30618(13) 0.56375(7) 0.0212(5) Uani 1 1 d . . .
C1 C 0.6284(2) 0.41625(18) 0.51917(10) 0.0329(7) Uani 1 1 d . . .
H1A H 0.6643 0.3964 0.4915 0.049 Uiso 1 1 calc R . .
H1B H 0.6598 0.4644 0.5311 0.049 Uiso 1 1 calc R . .
H1C H 0.5613 0.4284 0.5098 0.049 Uiso 1 1 calc R . .
C2 C 0.62788(19) 0.35395(15) 0.55777(9) 0.0219(6) Uani 1 1 d . . .
C3 C 0.71044(19) 0.35125(16) 0.58667(9) 0.0230(6) Uani 1 1 d . . .
H3 H 0.7644 0.3822 0.5766 0.028 Uiso 1 1 calc R . .
C4 C 0.72259(19) 0.30841(15) 0.62856(9) 0.0209(6) Uani 1 1 d . . .
C5 C 0.8118(2) 0.32569(17) 0.65794(10) 0.0262(6) Uani 1 1 d . . .
H5A H 0.7925 0.3362 0.6909 0.039 Uiso 1 1 calc R . .
H5B H 0.8453 0.3722 0.6450 0.039 Uiso 1 1 calc R . .
H5C H 0.8557 0.2799 0.6570 0.039 Uiso 1 1 calc R . .
C6 C 0.66916(19) 0.21944(16) 0.69093(9) 0.0228(6) Uani 1 1 d . . .
C7 C 0.6179(2) 0.25495(18) 0.72882(10) 0.0289(6) Uani 1 1 d . . .
C8 C 0.6163(2) 0.2141(2) 0.77193(10) 0.0383(8) Uani 1 1 d . . .
H8 H 0.5822 0.2363 0.7981 0.046 Uiso 1 1 calc R . .
C9 C 0.6626(2) 0.1427(2) 0.77751(11) 0.0394(8) Uani 1 1 d . . .
H9 H 0.6571 0.1146 0.8067 0.047 Uiso 1 1 calc R . .
C10 C 0.7176(2) 0.11147(19) 0.74063(11) 0.0355(7) Uani 1 1 d . . .
H10 H 0.7517 0.0631 0.7453 0.043 Uiso 1 1 calc R . .
C11 C 0.7235(2) 0.14982(17) 0.69709(10) 0.0273(6) Uani 1 1 d . . .
C12 C 0.7909(2) 0.11858(17) 0.65878(11) 0.0329(7) Uani 1 1 d . . .
H12 H 0.7877 0.1556 0.6310 0.039 Uiso 1 1 calc R . .
C13 C 0.7643(3) 0.0361(2) 0.64124(14) 0.0509(9) Uani 1 1 d . . .
H13A H 0.7584 0.0001 0.6685 0.076 Uiso 1 1 calc R . .
H13B H 0.8151 0.0167 0.6197 0.076 Uiso 1 1 calc R . .
H13C H 0.7021 0.0383 0.6242 0.076 Uiso 1 1 calc R . .
C14 C 0.8965(2) 0.1179(2) 0.67724(13) 0.0457(9) Uani 1 1 d . . .
H14A H 0.9120 0.1696 0.6912 0.069 Uiso 1 1 calc R . .
H14B H 0.9411 0.1072 0.6508 0.069 Uiso 1 1 calc R . .
H14C H 0.9037 0.0765 0.7015 0.069 Uiso 1 1 calc R . .
C15 C 0.5717(2) 0.3362(2) 0.72517(11) 0.0385(8) Uani 1 1 d . . .
H15 H 0.5751 0.3536 0.6912 0.046 Uiso 1 1 calc R . .
C16 C 0.4648(3) 0.3368(3) 0.74036(14) 0.0568(11) Uani 1 1 d . . .
H16A H 0.4280 0.2995 0.7206 0.085 Uiso 1 1 calc R . .
H16B H 0.4381 0.3902 0.7364 0.085 Uiso 1 1 calc R . .
H16C H 0.4598 0.3209 0.7738 0.085 Uiso 1 1 calc R . .
C17 C 0.6288(3) 0.3962(2) 0.75535(14) 0.0557(10) Uani 1 1 d . . .
H17A H 0.6013 0.4493 0.7508 0.084 Uiso 1 1 calc R . .
H17B H 0.6972 0.3962 0.7454 0.084 Uiso 1 1 calc R . .
H17C H 0.6244 0.3815 0.7890 0.084 Uiso 1 1 calc R . .
C18 C 0.46567(19) 0.31911(16) 0.53457(9) 0.0237(6) Uani 1 1 d . . .
C19 C 0.4603(2) 0.28546(17) 0.48897(10) 0.0263(6) Uani 1 1 d . . .
C20 C 0.3756(2) 0.29806(19) 0.46276(11) 0.0333(7) Uani 1 1 d . . .
H20 H 0.3708 0.2762 0.4317 0.040 Uiso 1 1 calc R . .
C21 C 0.2990(2) 0.3411(2) 0.48046(11) 0.0355(7) Uani 1 1 d . . .
H21 H 0.2418 0.3485 0.4619 0.043 Uiso 1 1 calc R . .
C22 C 0.3056(2) 0.37367(19) 0.52547(11) 0.0332(7) Uani 1 1 d . . .
H22 H 0.2527 0.4040 0.5374 0.040 Uiso 1 1 calc R . .
C23 C 0.3880(2) 0.36305(16) 0.55374(10) 0.0249(6) Uani 1 1 d . . .
C24 C 0.3928(2) 0.40121(17) 0.60276(10) 0.0275(6) Uani 1 1 d . . .
H24 H 0.4487 0.3770 0.6204 0.033 Uiso 1 1 calc R . .
C25 C 0.4119(3) 0.49054(19) 0.59846(12) 0.0436(8) Uani 1 1 d . . .
H25A H 0.4722 0.4993 0.5806 0.065 Uiso 1 1 calc R . .
H25B H 0.4182 0.5136 0.6303 0.065 Uiso 1 1 calc R . .
H25C H 0.3575 0.5157 0.5817 0.065 Uiso 1 1 calc R . .
C26 C 0.3004(2) 0.3873(2) 0.63201(11) 0.0403(8) Uani 1 1 d . . .
H26A H 0.2454 0.4140 0.6167 0.060 Uiso 1 1 calc R . .
H26B H 0.3094 0.4087 0.6641 0.060 Uiso 1 1 calc R . .
H26C H 0.2873 0.3303 0.6340 0.060 Uiso 1 1 calc R . .
C27 C 0.5433(2) 0.23816(18) 0.46677(11) 0.0337(7) Uani 1 1 d . . .
H27 H 0.5993 0.2387 0.4895 0.040 Uiso 1 1 calc R . .
C28 C 0.5778(3) 0.2741(2) 0.41962(13) 0.0534(10) Uani 1 1 d . . .
H28A H 0.5256 0.2701 0.3959 0.080 Uiso 1 1 calc R . .
H28B H 0.6352 0.2453 0.4083 0.080 Uiso 1 1 calc R . .
H28C H 0.5946 0.3300 0.4245 0.080 Uiso 1 1 calc R . .
C29 C 0.5144(3) 0.1518(2) 0.45802(13) 0.0457(9) Uani 1 1 d . . .
H29A H 0.4984 0.1265 0.4884 0.069 Uiso 1 1 calc R . .
H29B H 0.5688 0.1237 0.4431 0.069 Uiso 1 1 calc R . .
H29C H 0.4576 0.1500 0.4370 0.069 Uiso 1 1 calc R . .
O1 O 0.44405(14) 0.22607(11) 0.64183(7) 0.0292(5) Uani 1 1 d . . .
O2 O 0.56386(15) 0.13019(12) 0.58182(8) 0.0352(5) Uani 1 1 d . . .
C30 C 0.3934(5) 0.1636(5) 0.6612(3) 0.0302(16) Uani 0.604(3) 1 d P A 1
H30 H 0.3560 0.1843 0.6891 0.036 Uiso 0.604(3) 1 calc PR A 1
C32 C 0.4824(5) 0.0232(3) 0.6295(3) 0.0364(14) Uani 0.604(3) 1 d P A 1
H32A H 0.5393 -0.0122 0.6333 0.044 Uiso 0.604(3) 1 calc PR A 1
H32B H 0.4238 -0.0107 0.6274 0.044 Uiso 0.604(3) 1 calc PR A 1
C31 C 0.4938(11) 0.0695(11) 0.5812(6) 0.031(3) Uani 0.604(3) 1 d P A 1
H31 H 0.5118 0.0307 0.5558 0.037 Uiso 0.604(3) 1 calc PR A 1
C36 C 0.3192(4) 0.1312(4) 0.62493(19) 0.0375(13) Uani 0.604(3) 1 d P A 1
H36A H 0.2661 0.1703 0.6210 0.045 Uiso 0.604(3) 1 calc PR A 1
H36B H 0.2903 0.0818 0.6377 0.045 Uiso 0.604(3) 1 calc PR A 1
S1 S 0.37193(17) 0.11040(15) 0.56717(7) 0.0425(6) Uani 0.604(3) 1 d P A 1
S2 S 0.47224(10) 0.08487(8) 0.68252(5) 0.0348(5) Uani 0.604(3) 1 d P A 1
C30' C 0.3712(8) 0.1661(6) 0.6391(4) 0.031(2) Uani 0.396(3) 1 d P A 2
H30' H 0.3113 0.1892 0.6538 0.038 Uiso 0.396(3) 1 calc PR A 2
C34 C 0.4141(7) 0.0536(5) 0.5666(3) 0.041(2) Uani 0.396(3) 1 d P A 2
H34A H 0.3810 0.0058 0.5792 0.050 Uiso 0.396(3) 1 calc PR A 2
H34B H 0.4245 0.0461 0.5320 0.050 Uiso 0.396(3) 1 calc PR A 2
C31' C 0.512(2) 0.0645(16) 0.5916(8) 0.029(4) Uani 0.396(3) 1 d P A 2
H31' H 0.5535 0.0205 0.5788 0.034 Uiso 0.396(3) 1 calc PR A 2
C35 C 0.3942(6) 0.0921(5) 0.6670(3) 0.039(2) Uani 0.396(3) 1 d P A 2
H35A H 0.3418 0.0530 0.6614 0.047 Uiso 0.396(3) 1 calc PR A 2
H35B H 0.3938 0.1055 0.7013 0.047 Uiso 0.396(3) 1 calc PR A 2
S1' S 0.50894(19) 0.04659(16) 0.65280(11) 0.0412(9) Uani 0.396(3) 1 d P A 2
S2' S 0.3383(2) 0.1406(2) 0.57671(13) 0.0446(8) Uani 0.396(3) 1 d P A 2

loop_
_atom_site_aniso_label
_atom_site_aniso_U_11
_atom_site_aniso_U_22
_atom_site_aniso_U_33
_atom_site_aniso_U_23
_atom_site_aniso_U_13
_atom_site_aniso_U_12
Al1 0.0188(4) 0.0186(4) 0.0274(4) 0.0014(3) -0.0005(3) -0.0019(3)
N1 0.0219(11) 0.0183(11) 0.0211(11) 0.0011(9) 0.0012(9) 0.0013(10)
N2 0.0190(11) 0.0211(12) 0.0236(11) -0.0014(9) -0.0027(9) 0.0009(10)
C1 0.0347(16) 0.0307(16) 0.0333(16) 0.0122(13) -0.0047(13) -0.0069(14)
C2 0.0238(14) 0.0197(13) 0.0222(14) -0.0012(10) 0.0015(11) -0.0011(12)
C3 0.0203(13) 0.0228(14) 0.0259(14) 0.0016(11) 0.0029(11) -0.0035(12)
C4 0.0197(13) 0.0180(13) 0.0251(13) -0.0028(11) 0.0020(11) 0.0018(11)
C5 0.0236(15) 0.0277(15) 0.0272(14) -0.0003(12) -0.0034(11) -0.0008(12)
C6 0.0204(13) 0.0249(14) 0.0229(13) 0.0038(11) -0.0014(11) -0.0011(12)
C7 0.0244(14) 0.0374(17) 0.0251(14) 0.0010(12) 0.0006(11) -0.0011(13)
C8 0.0331(17) 0.059(2) 0.0230(15) 0.0056(14) 0.0044(13) -0.0037(16)
C9 0.0347(17) 0.049(2) 0.0342(17) 0.0196(15) -0.0033(14) -0.0073(16)
C10 0.0290(16) 0.0339(17) 0.0435(18) 0.0147(14) -0.0073(13) -0.0024(14)
C11 0.0257(15) 0.0255(15) 0.0306(15) 0.0053(12) -0.0054(11) -0.0039(12)
C12 0.0318(16) 0.0215(15) 0.0454(18) 0.0031(13) -0.0020(13) 0.0063(13)
C13 0.054(2) 0.0298(18) 0.069(2) -0.0105(17) -0.0073(19) 0.0017(17)
C14 0.0284(17) 0.042(2) 0.066(2) -0.0037(17) -0.0013(16) 0.0032(16)
C15 0.0442(19) 0.0431(19) 0.0282(16) 0.0001(14) 0.0109(14) 0.0124(16)
C16 0.045(2) 0.072(3) 0.054(2) -0.009(2) 0.0078(17) 0.020(2)
C17 0.061(2) 0.040(2) 0.066(2) -0.0117(18) 0.016(2) 0.0000(19)
C18 0.0218(14) 0.0229(14) 0.0264(14) 0.0018(11) -0.0023(11) -0.0012(12)
C19 0.0237(14) 0.0258(15) 0.0293(15) -0.0022(12) -0.0027(11) -0.0025(12)
C20 0.0311(16) 0.0383(18) 0.0304(16) -0.0033(13) -0.0073(13) -0.0031(14)
C21 0.0262(16) 0.0463(19) 0.0341(17) 0.0019(14) -0.0102(13) -0.0012(15)
C22 0.0233(15) 0.0354(17) 0.0410(18) 0.0023(14) -0.0012(13) 0.0049(13)
C23 0.0246(14) 0.0218(14) 0.0284(15) 0.0015(11) -0.0019(11) 0.0016(12)
C24 0.0276(15) 0.0273(15) 0.0275(15) -0.0005(12) -0.0002(12) 0.0039(13)
C25 0.057(2) 0.0343(18) 0.0396(19) -0.0074(15) 0.0033(16) -0.0030(17)
C26 0.0382(18) 0.046(2) 0.0369(18) -0.0043(15) 0.0068(14) 0.0034(16)
C27 0.0310(16) 0.0359(18) 0.0343(16) -0.0089(13) -0.0045(13) 0.0040(14)
C28 0.051(2) 0.050(2) 0.059(2) -0.0053(18) 0.0224(18) 0.0010(19)
C29 0.054(2) 0.0366(19) 0.046(2) -0.0121(15) 0.0073(17) 0.0012(17)
O1 0.0245(10) 0.0251(10) 0.0379(11) 0.0030(9) 0.0057(9) -0.0047(9)
O2 0.0273(11) 0.0216(11) 0.0568(14) -0.0059(9) 0.0049(10) -0.0063(9)
C30 0.022(3) 0.032(4) 0.037(4) 0.002(3) 0.002(3) -0.006(3)
C32 0.040(4) 0.019(3) 0.050(4) 0.002(3) 0.000(3) -0.008(2)
C31 0.037(7) 0.035(5) 0.020(6) 0.002(4) -0.008(5) -0.020(5)
C36 0.028(3) 0.045(3) 0.040(3) 0.000(3) 0.002(2) -0.009(3)
S1 0.0357(11) 0.0563(17) 0.0355(9) -0.0020(9) -0.0079(8) -0.0135(11)
S2 0.0409(10) 0.0281(8) 0.0353(8) 0.0070(6) -0.0017(6) -0.0079(6)
C30' 0.013(5) 0.025(5) 0.056(8) 0.004(6) 0.008(5) -0.002(4)
C34 0.041(5) 0.026(5) 0.057(6) 0.004(4) 0.002(4) 0.001(5)
C31' 0.044(9) 0.021(6) 0.021(10) -0.008(6) -0.017(6) 0.000(5)
C35 0.032(5) 0.033(5) 0.053(5) 0.003(4) 0.013(4) 0.004(4)
S1' 0.0390(14) 0.0345(15) 0.0500(19) 0.0157(14) 0.0080(12) 0.0058(11)
S2' 0.0295(16) 0.0388(18) 0.066(2) 0.0010(13) -0.0102(13) -0.0037(13)

loop_
_atom_type_symbol
_atom_type_description
_atom_type_scat_dispersion_real
_atom_type_scat_dispersion_imag
_atom_type_scat_source
C C 0.0033 0.0016 'International Tables Vol C Tables 4.2.6.8 and 6.1.1.4'
H H 0.0000 0.0000 'International Tables Vol C Tables 4.2.6.8 and 6.1.1.4'
N N 0.0061 0.0033 'International Tables Vol C Tables 4.2.6.8 and 6.1.1.4'
O O 0.0106 0.0060 'International Tables Vol C Tables 4.2.6.8 and 6.1.1.4'
Al Al 0.0645 0.0514 'International Tables Vol C Tables 4.2.6.8 and 6.1.1.4'
S S 0.1246 0.1234 'International Tables Vol C Tables 4.2.6.8 and 6.1.1.4'

loop_
_geom_angle_atom_site_label_1
_geom_angle_atom_site_label_2
_geom_angle_atom_site_label_3
_geom_angle
O1 Al1 O2 111.67(10)
O1 Al1 N1 111.40(10)
O2 Al1 N1 113.13(10)
O1 Al1 N2 110.31(10)
O2 Al1 N2 112.74(11)
N1 Al1 N2 96.74(10)
C4 N1 C6 120.0(2)
C4 N1 Al1 123.62(18)
C6 N1 Al1 116.30(17)
C2 N2 C18 118.5(2)
C2 N2 Al1 123.39(18)
C18 N2 Al1 118.12(17)
C2 C1 H1A 109.5
C2 C1 H1B 109.5
H1A C1 H1B 109.5
C2 C1 H1C 109.5
H1A C1 H1C 109.5
H1B C1 H1C 109.5
N2 C2 C3 123.2(2)
N2 C2 C1 120.9(2)
C3 C2 C1 115.9(2)
C4 C3 C2 127.3(3)
C4 C3 H3 116.3
C2 C3 H3 116.3
N1 C4 C3 123.0(2)
N1 C4 C5 119.5(2)
C3 C4 C5 117.4(2)
C4 C5 H5A 109.5
C4 C5 H5B 109.5
H5A C5 H5B 109.5
C4 C5 H5C 109.5
H5A C5 H5C 109.5
H5B C5 H5C 109.5
C11 C6 C7 121.9(2)
C11 C6 N1 120.4(2)
C7 C6 N1 117.6(2)
C8 C7 C6 117.0(3)
C8 C7 C15 120.0(3)
C6 C7 C15 122.9(2)
C9 C8 C7 121.8(3)
C9 C8 H8 119.1
C7 C8 H8 119.1
C8 C9 C10 120.0(3)
C8 C9 H9 120.0
C10 C9 H9 120.0
C9 C10 C11 121.0(3)
C9 C10 H10 119.5
C11 C10 H10 119.5
C10 C11 C6 118.0(3)
C10 C11 C12 120.0(3)
C6 C11 C12 121.9(2)
C11 C12 C13 113.6(3)
C11 C12 C14 109.8(3)
C13 C12 C14 109.2(3)
C11 C12 H12 108.0
C13 C12 H12 108.0
C14 C12 H12 108.0
C12 C13 H13A 109.5
C12 C13 H13B 109.5
H13A C13 H13B 109.5
C12 C13 H13C 109.5
H13A C13 H13C 109.5
H13B C13 H13C 109.5
C12 C14 H14A 109.5
C12 C14 H14B 109.5
H14A C14 H14B 109.5
C12 C14 H14C 109.5
H14A C14 H14C 109.5
H14B C14 H14C 109.5
C7 C15 C16 112.9(3)
C7 C15 C17 110.2(3)
C16 C15 C17 109.4(3)
C7 C15 H15 108.1
C16 C15 H15 108.1
C17 C15 H15 108.1
C15 C16 H16A 109.5
C15 C16 H16B 109.5
H16A C16 H16B 109.5
C15 C16 H16C 109.5
H16A C16 H16C 109.5
H16B C16 H16C 109.5
C15 C17 H17A 109.5
C15 C17 H17B 109.5
H17A C17 H17B 109.5
C15 C17 H17C 109.5
H17A C17 H17C 109.5
H17B C17 H17C 109.5
C19 C18 C23 121.5(3)
C19 C18 N2 119.8(2)
C23 C18 N2 118.6(2)
C20 C19 C18 117.7(3)
C20 C19 C27 119.2(3)
C18 C19 C27 123.1(2)
C21 C20 C19 122.0(3)
C21 C20 H20 119.0
C19 C20 H20 119.0
C20 C21 C22 119.4(3)
C20 C21 H21 120.3
C22 C21 H21 120.3
C21 C22 C23 121.6(3)
C21 C22 H22 119.2
C23 C22 H22 119.2
C22 C23 C18 117.7(3)
C22 C23 C24 119.8(3)
C18 C23 C24 122.4(2)
C23 C24 C26 112.6(2)
C23 C24 C25 110.6(2)
C26 C24 C25 109.5(3)
C23 C24 H24 108.0
C26 C24 H24 108.0
C25 C24 H24 108.0
C24 C25 H25A 109.5
C24 C25 H25B 109.5
H25A C25 H25B 109.5
C24 C25 H25C 109.5
H25A C25 H25C 109.5
H25B C25 H25C 109.5
C24 C26 H26A 109.5
C24 C26 H26B 109.5
H26A C26 H26B 109.5
C24 C26 H26C 109.5
H26A C26 H26C 109.5
H26B C26 H26C 109.5
C19 C27 C29 111.8(3)
C19 C27 C28 112.2(3)
C29 C27 C28 108.6(3)
C19 C27 H27 108.1
C29 C27 H27 108.1
C28 C27 H27 108.1
C27 C28 H28A 109.5
C27 C28 H28B 109.5
H28A C28 H28B 109.5
C27 C28 H28C 109.5
H28A C28 H28C 109.5
H28B C28 H28C 109.5
C27 C29 H29A 109.5
C27 C29 H29B 109.5
H29A C29 H29B 109.5
C27 C29 H29C 109.5
H29A C29 H29C 109.5
H29B C29 H29C 109.5
C30 O1 C30' 28.6(4)
C30 O1 Al1 127.6(3)
C30' O1 Al1 121.9(5)
C31' O2 C31 16.4(12)
C31' O2 Al1 126.1(12)
C31 O2 Al1 125.2(8)
O1 C30 C36 110.2(5)
O1 C30 S2 112.9(5)
C36 C30 S2 110.6(5)
O1 C30 H30 107.6
C36 C30 H30 107.6
S2 C30 H30 107.6
C31 C32 S2 115.4(8)
C31 C32 H32A 108.4
S2 C32 H32A 108.4
C31 C32 H32B 108.4
S2 C32 H32B 108.4
H32A C32 H32B 107.5
O2 C31 C32 114.8(10)
O2 C31 S1 110.5(10)
C32 C31 S1 106.2(10)
O2 C31 H31 108.4
C32 C31 H31 108.4
S1 C31 H31 108.4
C30 C36 S1 113.4(4)
C30 C36 H36A 108.9
S1 C36 H36A 108.9
C30 C36 H36B 108.9
S1 C36 H36B 108.9
H36A C36 H36B 107.7
C36 S1 C31 104.0(6)
C30 S2 C32 101.2(3)
O1 C30' C35 114.3(8)
O1 C30' S2' 112.7(7)
C35 C30' S2' 110.5(7)
O1 C30' H30' 106.2
C35 C30' H30' 106.2
S2' C30' H30' 106.2
C31' C34 S2' 109.6(11)
C31' C34 H34A 109.8
S2' C34 H34A 109.8
C31' C34 H34B 109.8
S2' C34 H34B 109.8
H34A C34 H34B 108.2
O2 C31' C34 117.9(16)
O2 C31' S1' 111.0(14)
C34 C31' S1' 114.0(19)
O2 C31' H31' 104.0
C34 C31' H31' 104.0
S1' C31' H31' 104.0
C30' C35 S1' 115.0(6)
C30' C35 H35A 108.5
S1' C35 H35A 108.5
C30' C35 H35B 108.5
S1' C35 H35B 108.5
H35A C35 H35B 107.5
C31' S1' C35 99.7(9)
C34 S2' C30' 101.2(5)

loop_
_geom_bond_atom_site_label_1
_geom_bond_atom_site_label_2
_geom_bond_distance
Al1 O1 1.724(2)
Al1 O2 1.730(2)
Al1 N1 1.888(2)
Al1 N2 1.892(2)
N1 C4 1.336(3)
N1 C6 1.458(3)
N2 C2 1.335(3)
N2 C18 1.451(3)
C1 C2 1.510(4)
C1 H1A 0.9800
C1 H1B 0.9800
C1 H1C 0.9800
C2 C3 1.395(4)
C3 C4 1.391(4)
C3 H3 0.9500
C4 C5 1.506(4)
C5 H5A 0.9800
C5 H5B 0.9800
C5 H5C 0.9800
C6 C11 1.402(4)
C6 C7 1.410(4)
C7 C8 1.394(4)
C7 C15 1.515(4)
C8 C9 1.372(5)
C8 H8 0.9500
C9 C10 1.386(5)
C9 H9 0.9500
C10 C11 1.386(4)
C10 H10 0.9500
C11 C12 1.515(4)
C12 C13 1.521(4)
C12 C14 1.541(4)
C12 H12 1.0000
C13 H13A 0.9800
C13 H13B 0.9800
C13 H13C 0.9800
C14 H14A 0.9800
C14 H14B 0.9800
C14 H14C 0.9800
C15 C16 1.529(5)
C15 C17 1.536(5)
C15 H15 1.0000
C16 H16A 0.9800
C16 H16B 0.9800
C16 H16C 0.9800
C17 H17A 0.9800
C17 H17B 0.9800
C17 H17C 0.9800
C18 C19 1.403(4)
C18 C23 1.407(4)
C19 C20 1.393(4)
C19 C27 1.524(4)
C20 C21 1.373(4)
C20 H20 0.9500
C21 C22 1.382(4)
C21 H21 0.9500
C22 C23 1.394(4)
C22 H22 0.9500
C23 C24 1.522(4)
C24 C26 1.530(4)
C24 C25 1.535(4)
C24 H24 1.0000
C25 H25A 0.9800
C25 H25B 0.9800
C25 H25C 0.9800
C26 H26A 0.9800
C26 H26B 0.9800
C26 H26C 0.9800
C27 C29 1.529(4)
C27 C28 1.532(5)
C27 H27 1.0000
C28 H28A 0.9800
C28 H28B 0.9800
C28 H28C 0.9800
C29 H29A 0.9800
C29 H29B 0.9800
C29 H29C 0.9800
O1 C30 1.375(8)
O1 C30' 1.425(11)
O2 C31' 1.34(3)
O2 C31 1.405(17)
C30 C36 1.542(8)
C30 S2 1.816(7)
C30 H30 1.0000
C32 C31 1.573(16)
C32 S2 1.822(7)
C32 H32A 0.9900
C32 H32B 0.9900
C31 S1 1.853(15)
C31 H31 1.0000
C36 S1 1.811(6)
C36 H36A 0.9900
C36 H36B 0.9900
C30' C35 1.508(13)
C30' S2' 1.860(13)
C30' H30' 1.0000
C34 C31' 1.53(2)
C34 S2' 1.822(10)
C34 H34A 0.9900
C34 H34B 0.9900
C31' S1' 1.75(2)
C31' H31' 1.0000
C35 S1' 1.798(8)
C35 H35A 0.9900
C35 H35B 0.9900

loop_
_geom_torsion_atom_site_label_1
_geom_torsion_atom_site_label_2
_geom_torsion_atom_site_label_3
_geom_torsion_atom_site_label_4
_geom_torsion
O1 Al1 N1 C4 -129.9(2)
O2 Al1 N1 C4 103.3(2)
N2 Al1 N1 C4 -15.0(2)
O1 Al1 N1 C6 48.0(2)
O2 Al1 N1 C6 -78.8(2)
N2 Al1 N1 C6 162.91(18)
O1 Al1 N2 C2 130.8(2)
O2 Al1 N2 C2 -103.6(2)
N1 Al1 N2 C2 15.0(2)
O1 Al1 N2 C18 -49.4(2)
O2 Al1 N2 C18 76.2(2)
N1 Al1 N2 C18 -165.19(19)
C18 N2 C2 C3 174.2(2)
Al1 N2 C2 C3 -6.0(4)
C18 N2 C2 C1 -4.4(4)
Al1 N2 C2 C1 175.4(2)
N2 C2 C3 C4 -9.0(4)
C1 C2 C3 C4 169.7(3)
C6 N1 C4 C3 -171.9(2)
Al1 N1 C4 C3 5.9(4)
C6 N1 C4 C5 6.9(4)
Al1 N1 C4 C5 -175.29(18)
C2 C3 C4 N1 9.1(4)
C2 C3 C4 C5 -169.8(3)
C4 N1 C6 C11 -90.4(3)
Al1 N1 C6 C11 91.6(3)
C4 N1 C6 C7 93.7(3)
Al1 N1 C6 C7 -84.2(3)
C11 C6 C7 C8 -5.5(4)
N1 C6 C7 C8 170.2(3)
C11 C6 C7 C15 170.4(3)
N1 C6 C7 C15 -13.9(4)
C6 C7 C8 C9 0.2(5)
C15 C7 C8 C9 -175.8(3)
C7 C8 C9 C10 3.8(5)
C8 C9 C10 C11 -2.7(5)
C9 C10 C11 C6 -2.4(4)
C9 C10 C11 C12 174.6(3)
C7 C6 C11 C10 6.6(4)
N1 C6 C11 C10 -169.0(2)
C7 C6 C11 C12 -170.3(3)
N1 C6 C11 C12 14.1(4)
C10 C11 C12 C13 63.3(4)
C6 C11 C12 C13 -119.8(3)
C10 C11 C12 C14 -59.3(4)
C6 C11 C12 C14 117.5(3)
C8 C7 C15 C16 -55.7(4)
C6 C7 C15 C16 128.5(3)
C8 C7 C15 C17 67.0(4)
C6 C7 C15 C17 -108.8(3)
C2 N2 C18 C19 85.0(3)
Al1 N2 C18 C19 -94.8(3)
C2 N2 C18 C23 -97.4(3)
Al1 N2 C18 C23 82.8(3)
C23 C18 C19 C20 1.0(4)
N2 C18 C19 C20 178.6(3)
C23 C18 C19 C27 179.4(3)
N2 C18 C19 C27 -3.0(4)
C18 C19 C20 C21 -0.5(5)
C27 C19 C20 C21 -179.0(3)
C19 C20 C21 C22 0.5(5)
C20 C21 C22 C23 -0.8(5)
C21 C22 C23 C18 1.2(4)
C21 C22 C23 C24 178.9(3)
C19 C18 C23 C22 -1.3(4)
N2 C18 C23 C22 -178.9(2)
C19 C18 C23 C24 -179.0(3)
N2 C18 C23 C24 3.4(4)
C22 C23 C24 C26 47.7(4)
C18 C23 C24 C26 -134.7(3)
C22 C23 C24 C25 -75.2(4)
C18 C23 C24 C25 102.4(3)
C20 C19 C27 C29 -65.4(4)
C18 C19 C27 C29 116.2(3)
C20 C19 C27 C28 56.8(4)
C18 C19 C27 C28 -121.6(3)
O2 Al1 O1 C30 22.3(4)
N1 Al1 O1 C30 -105.2(4)
N2 Al1 O1 C30 148.5(4)
O2 Al1 O1 C30' -12.0(6)
N1 Al1 O1 C30' -139.6(6)
N2 Al1 O1 C30' 114.1(6)
O1 Al1 O2 C31' -11.2(11)
N1 Al1 O2 C31' 115.5(10)
N2 Al1 O2 C31' -136.0(10)
O1 Al1 O2 C31 9.0(7)
N1 Al1 O2 C31 135.7(7)
N2 Al1 O2 C31 -115.8(7)
C30' O1 C30 C36 1.7(10)
Al1 O1 C30 C36 -87.4(6)
C30' O1 C30 S2 125.9(16)
Al1 O1 C30 S2 36.8(6)
C31' O2 C31 C32 23(6)
Al1 O2 C31 C32 -76.1(12)
C31' O2 C31 S1 143(7)
Al1 O2 C31 S1 44.0(12)
S2 C32 C31 O2 47.6(14)
S2 C32 C31 S1 -74.8(9)
O1 C30 C36 S1 50.7(7)
S2 C30 C36 S1 -74.9(5)
C30 C36 S1 C31 38.0(8)
O2 C31 S1 C36 -92.4(10)
C32 C31 S1 C36 32.8(10)
O1 C30 S2 C32 -89.9(5)
C36 C30 S2 C32 34.0(5)
C31 C32 S2 C30 40.7(8)
C30 O1 C30' C35 -31.5(10)
Al1 O1 C30' C35 79.5(9)
C30 O1 C30' S2' -158.7(18)
Al1 O1 C30' S2' -47.7(8)
C31 O2 C31' C34 -9(5)
Al1 O2 C31' C34 83.9(19)
C31 O2 C31' S1' -143(8)
Al1 O2 C31' S1' -50.3(17)
S2' C34 C31' O2 -54(2)
S2' C34 C31' S1' 78.9(15)
O1 C30' C35 S1' -55.0(11)
S2' C30' C35 S1' 73.4(8)
O2 C31' S1' C35 95.8(15)
C34 C31' S1' C35 -40.3(16)
C30' C35 S1' C31' -36.2(12)
C31' C34 S2' C30' -36.9(13)
O1 C30' S2' C34 96.6(7)
C35 C30' S2' C34 -32.7(8)
